data_7217141
loop_
_publ_author_name
'Wang, Lin'
'Wen, Xiaonan'
'Li, Ping'
'Wang, Jianming'
'Yang, Ping'
'Zhang, Hailu'
'Deng, Zongwu'

_publ_section_title
;
 2&#x2009;:&#x2009;1 5-Fluorocytosine--acesulfame CAB cocrystal and
 1&#x2009;:&#x2009;1 5-fluorocytosine--acesulfame salt hydrate with
 enhanced stability against hydration
;
_journal_issue 36
_journal_name_full CrystEngComm
_journal_page_first 8537
_journal_paper_doi 10.1039/C4CE01150C
_journal_volume 16
_journal_year 2014
_chemical_formula_moiety 'C12 H13 F2 N7 O6 S'
_chemical_formula_sum 'C12 H13 F2 N7 O6 S'
_chemical_formula_weight 421.35
_chemical_name_systematic
; 
 ? 
;
_space_group_IT_number 2
_symmetry_cell_setting triclinic
_symmetry_space_group_name_Hall '-P 1'
_symmetry_space_group_name_H-M 'P -1'
_atom_sites_solution_hydrogens geom
_atom_sites_solution_primary direct
_atom_sites_solution_secondary difmap
_audit_creation_method SHELXL-97
_cell_angle_alpha 66.8180(11)
_cell_angle_beta 82.0220(12)
_cell_angle_gamma 78.5670(12)
_cell_formula_units_Z 2
_cell_length_a 7.2613(2)
_cell_length_b 10.5289(3)
_cell_length_c 11.6662(4)
_cell_measurement_reflns_used 9866
_cell_measurement_temperature 153(2)
_cell_measurement_theta_max 27.54
_cell_measurement_theta_min 3.27
_cell_volume 801.81(4)
_computing_cell_refinement 'Bruker SAINT'
_computing_data_collection 'Bruker APEX2'
_computing_data_reduction 'Bruker SAINT'
_computing_molecular_graphics 'Bruker SHELXTL'
_computing_publication_material 'Bruker SHELXTL'
_computing_structure_refinement 'SHELXL-97 (Sheldrick, 1997)'
_computing_structure_solution 'SHELXS-97 (Sheldrick, 1990)'
_diffrn_ambient_temperature 153(2)
_diffrn_measured_fraction_theta_full 0.997
_diffrn_measured_fraction_theta_max 0.997
_diffrn_measurement_device_type 'Bruker APEX-II CCD'
_diffrn_radiation_monochromator graphite
_diffrn_radiation_source 'fine-focus sealed tube'
_diffrn_radiation_type MoK\a
_diffrn_radiation_wavelength 0.71073
_diffrn_reflns_av_R_equivalents 0.0357
_diffrn_reflns_av_sigmaI/netI 0.0187
_diffrn_reflns_limit_h_max 9
_diffrn_reflns_limit_h_min -9
_diffrn_reflns_limit_k_max 13
_diffrn_reflns_limit_k_min -13
_diffrn_reflns_limit_l_max 14
_diffrn_reflns_limit_l_min -14
_diffrn_reflns_number 26053
_diffrn_reflns_theta_full 26.37
_diffrn_reflns_theta_max 26.37
_diffrn_reflns_theta_min 2.26
_exptl_absorpt_coefficient_mu 0.278
_exptl_absorpt_correction_T_max 0.9517
_exptl_absorpt_correction_T_min 0.8668
_exptl_absorpt_correction_type multi-scan
_exptl_absorpt_process_details 'Jacobson, R. (1998) Private communication'
_exptl_crystal_colour colourless
_exptl_crystal_density_diffrn 1.745
_exptl_crystal_density_method 'not measured'
_exptl_crystal_description block
_exptl_crystal_F_000 432
_exptl_crystal_size_max 0.53
_exptl_crystal_size_mid 0.40
_exptl_crystal_size_min 0.18
_refine_diff_density_max 0.346
_refine_diff_density_min -0.376
_refine_diff_density_rms 0.052
_refine_ls_extinction_method none
_refine_ls_goodness_of_fit_ref 1.057
_refine_ls_hydrogen_treatment mixed
_refine_ls_matrix_type full
_refine_ls_number_parameters 269
_refine_ls_number_reflns 3270
_refine_ls_number_restraints 67
_refine_ls_restrained_S_all 1.046
_refine_ls_R_factor_all 0.0335
_refine_ls_R_factor_gt 0.0305
_refine_ls_shift/su_max 0.000
_refine_ls_shift/su_mean 0.000
_refine_ls_structure_factor_coef Fsqd
_refine_ls_weighting_details 'calc w=1/[\s^2^(Fo^2^)+(0.0485P)^2^+0.3374P] where P=(Fo^2^+2Fc^2^)/3'
_refine_ls_weighting_scheme calc
_refine_ls_wR_factor_gt 0.0840
_refine_ls_wR_factor_ref 0.0866
_reflns_number_gt 2996
_reflns_number_total 3270
_reflns_threshold_expression >2sigma(I)
_cod_data_source_file c4ce01150c2.cif
_cod_data_source_block FCFCAH
_cod_depositor_comments
;
The following automatic conversions were performed:

'_symmetry_cell_setting' value 'Triclinic' changed to 'triclinic'
according to
/usr/data/users/saulius/crontab/automatic-downloads/rss-feeds/RSC/lib/dictionaries/cif_core.dic
dictionary named 'cif_core.dic' version 2.4.2 from 2011-04-26.

Automatic conversion script
Id: cif_fix_values 2281 2013-09-26 08:29:07Z andrius 

 Adding full bibliography for 7217140--7217141.cif.
;
_cod_database_code 7217141

loop_
_symmetry_equiv_pos_as_xyz
'x, y, z'
'-x, -y, -z'

loop_
_atom_site_label
_atom_site_type_symbol
_atom_site_fract_x
_atom_site_fract_y
_atom_site_fract_z
_atom_site_U_iso_or_equiv
_atom_site_adp_type
_atom_site_occupancy
_atom_site_symmetry_multiplicity
_atom_site_calc_flag
_atom_site_refinement_flags
S1 S 0.67223(5) 0.18926(3) 0.57615(3) 0.02003(11) Uani 1 1 d U
F1 F 0.81797(14) 0.73340(9) 0.55540(7) 0.0300(2) Uani 1 1 d U
F2 F 0.82126(13) 0.56825(9) 0.41381(7) 0.0282(2) Uani 1 1 d U
O1 O 0.70149(15) 0.40797(10) 1.03439(9) 0.0248(2) Uani 1 1 d U
O2 O 0.94487(14) 0.88695(9) -0.06567(8) 0.0216(2) Uani 1 1 d U
O3 O 0.51432(14) 0.08990(10) 0.60165(9) 0.0240(2) Uani 1 1 d U
O4 O 0.59298(14) 0.19222(10) 0.89245(9) 0.0235(2) Uani 1 1 d U
O5 O 0.85072(15) 0.10256(11) 0.57391(10) 0.0289(2) Uani 1 1 d U
O6 O 0.62351(16) 0.30056(11) 0.46060(9) 0.0299(3) Uani 1 1 d U
N1 N 0.69574(16) 0.44404(12) 0.82950(10) 0.0185(2) Uani 1 1 d U
H1A H 0.660(2) 0.3591(18) 0.8515(15) 0.022 Uiso 1 1 d .
N2 N 0.79261(16) 0.60710(11) 0.88737(10) 0.0185(2) Uani 1 1 d U
H2A H 0.810(2) 0.6321(17) 0.9471(16) 0.022 Uiso 1 1 d .
N3 N 0.89379(17) 0.80741(11) 0.74135(11) 0.0220(3) Uani 1 1 d U
H3A H 0.9162 0.8309 0.8020 0.026 Uiso 1 1 calc R
H3B H 0.9160 0.8619 0.6629 0.026 Uiso 1 1 calc R
N4 N 0.85485(15) 0.68625(11) 0.07872(10) 0.0172(2) Uani 1 1 d U
N5 N 0.94782(16) 0.85181(12) 0.13833(10) 0.0184(2) Uani 1 1 d U
H5A H 0.984(2) 0.9333(19) 0.1133(15) 0.022 Uiso 1 1 d .
N6 N 0.75923(17) 0.48769(12) 0.23033(11) 0.0205(2) Uani 1 1 d U
H6A H 0.734(2) 0.4412(18) 0.3013(17) 0.025 Uiso 1 1 d .
H6B H 0.737(2) 0.4638(18) 0.1734(17) 0.025 Uiso 1 1 d .
N7 N 0.64352(17) 0.24393(12) 0.68509(11) 0.0217(3) Uani 1 1 d U
C1 C 0.72730(18) 0.48073(13) 0.92400(12) 0.0183(3) Uani 1 1 d U
C2 C 0.82746(18) 0.69172(13) 0.76766(12) 0.0183(3) Uani 1 1 d U
C3 C 0.78800(19) 0.64746(14) 0.67454(12) 0.0199(3) Uani 1 1 d U
C4 C 0.72368(19) 0.52627(14) 0.70667(12) 0.0193(3) Uani 1 1 d U
H4 H 0.6975 0.4977 0.6437 0.023 Uiso 1 1 calc R
C5 C 0.91597(18) 0.81033(13) 0.04648(12) 0.0169(3) Uani 1 1 d U
C6 C 0.81965(18) 0.60798(13) 0.19929(12) 0.0172(3) Uani 1 1 d U
C7 C 0.85211(19) 0.65308(14) 0.29403(12) 0.0191(3) Uani 1 1 d U
C8 C 0.91699(19) 0.77388(14) 0.26198(12) 0.0194(3) Uani 1 1 d U
H8 H 0.9410 0.8046 0.3241 0.023 Uiso 1 1 calc R
C9 C 0.59020(18) 0.15839(13) 0.80170(12) 0.0183(3) Uani 1 1 d U
C10 C 0.51492(18) 0.03163(13) 0.82011(12) 0.0183(3) Uani 1 1 d U
H10 H 0.4954 -0.0339 0.9027 0.022 Uiso 1 1 calc R
C11 C 0.47323(18) 0.00580(13) 0.72454(12) 0.0191(3) Uani 1 1 d U
C12 C 0.3698(2) -0.10541(15) 0.73081(14) 0.0261(3) Uani 1 1 d U
H12A H 0.3421 -0.1637 0.8185 0.039 Uiso 1 1 calc R
H12B H 0.4473 -0.1636 0.6885 0.039 Uiso 1 1 calc R
H12C H 0.2516 -0.0623 0.6897 0.039 Uiso 1 1 calc R

loop_
_atom_site_aniso_label
_atom_site_aniso_U_11
_atom_site_aniso_U_22
_atom_site_aniso_U_33
_atom_site_aniso_U_23
_atom_site_aniso_U_13
_atom_site_aniso_U_12
S1 0.02756(19) 0.01703(17) 0.01534(17) -0.00285(13) 0.00083(12) -0.01163(13)
F1 0.0503(6) 0.0256(4) 0.0151(4) -0.0033(3) -0.0016(4) -0.0180(4)
F2 0.0454(5) 0.0256(4) 0.0149(4) -0.0061(3) 0.0015(3) -0.0140(4)
O1 0.0392(6) 0.0200(5) 0.0171(5) -0.0059(4) 0.0010(4) -0.0130(4)
O2 0.0319(5) 0.0168(5) 0.0175(5) -0.0053(4) 0.0001(4) -0.0106(4)
O3 0.0336(6) 0.0235(5) 0.0171(5) -0.0044(4) -0.0018(4) -0.0163(4)
O4 0.0325(5) 0.0217(5) 0.0194(5) -0.0092(4) 0.0020(4) -0.0106(4)
O5 0.0303(6) 0.0249(5) 0.0311(6) -0.0100(4) 0.0054(4) -0.0099(4)
O6 0.0449(6) 0.0248(5) 0.0175(5) 0.0001(4) -0.0030(4) -0.0165(5)
N1 0.0227(6) 0.0156(5) 0.0191(6) -0.0069(4) -0.0003(4) -0.0069(4)
N2 0.0250(6) 0.0168(5) 0.0164(5) -0.0079(4) -0.0010(4) -0.0064(4)
N3 0.0326(6) 0.0170(5) 0.0176(5) -0.0052(4) -0.0018(5) -0.0093(5)
N4 0.0201(6) 0.0156(5) 0.0169(5) -0.0061(4) -0.0002(4) -0.0058(4)
N5 0.0220(6) 0.0153(5) 0.0203(6) -0.0078(4) 0.0002(4) -0.0073(4)
N6 0.0295(6) 0.0186(6) 0.0140(5) -0.0042(5) 0.0010(5) -0.0109(5)
N7 0.0290(6) 0.0183(5) 0.0190(6) -0.0052(5) -0.0002(5) -0.0115(5)
C1 0.0206(6) 0.0159(6) 0.0190(6) -0.0068(5) 0.0002(5) -0.0047(5)
C2 0.0187(6) 0.0151(6) 0.0207(6) -0.0063(5) -0.0017(5) -0.0023(5)
C3 0.0257(7) 0.0188(6) 0.0139(6) -0.0036(5) -0.0015(5) -0.0056(5)
C4 0.0212(6) 0.0204(6) 0.0181(6) -0.0085(5) -0.0021(5) -0.0043(5)
C5 0.0165(6) 0.0159(6) 0.0187(6) -0.0069(5) 0.0000(5) -0.0035(5)
C6 0.0153(6) 0.0173(6) 0.0187(6) -0.0066(5) -0.0008(5) -0.0025(5)
C7 0.0230(7) 0.0190(6) 0.0143(6) -0.0052(5) 0.0002(5) -0.0044(5)
C8 0.0214(6) 0.0203(6) 0.0188(6) -0.0099(5) -0.0012(5) -0.0033(5)
C9 0.0186(6) 0.0160(6) 0.0196(6) -0.0055(5) -0.0009(5) -0.0041(5)
C10 0.0208(6) 0.0145(6) 0.0176(6) -0.0037(5) 0.0018(5) -0.0055(5)
C11 0.0191(6) 0.0147(6) 0.0207(6) -0.0033(5) 0.0011(5) -0.0055(5)
C12 0.0306(8) 0.0218(7) 0.0290(7) -0.0096(6) 0.0020(6) -0.0137(6)

loop_
_atom_type_symbol
_atom_type_description
_atom_type_scat_dispersion_real
_atom_type_scat_dispersion_imag
_atom_type_scat_source
C C 0.0033 0.0016 'International Tables Vol C Tables 4.2.6.8 and 6.1.1.4'
H H 0.0000 0.0000 'International Tables Vol C Tables 4.2.6.8 and 6.1.1.4'
N N 0.0061 0.0033 'International Tables Vol C Tables 4.2.6.8 and 6.1.1.4'
O O 0.0106 0.0060 'International Tables Vol C Tables 4.2.6.8 and 6.1.1.4'
F F 0.0171 0.0103 'International Tables Vol C Tables 4.2.6.8 and 6.1.1.4'
S S 0.1246 0.1234 'International Tables Vol C Tables 4.2.6.8 and 6.1.1.4'

loop_
_geom_angle_atom_site_label_1
_geom_angle_atom_site_label_2
_geom_angle_atom_site_label_3
_geom_angle
O6 S1 O5 115.99(7)
O6 S1 N7 110.89(7)
O5 S1 N7 113.02(7)
O6 S1 O3 103.02(6)
O5 S1 O3 105.94(6)
N7 S1 O3 106.94(6)
C11 O3 S1 117.12(8)
C4 N1 C1 122.61(11)
C4 N1 H1A 120.3(10)
C1 N1 H1A 117.0(10)
C2 N2 C1 124.67(11)
C2 N2 H2A 119.3(11)
C1 N2 H2A 116.0(11)
C2 N3 H3A 120.0
C2 N3 H3B 120.0
H3A N3 H3B 120.0
C6 N4 C5 120.12(11)
C8 N5 C5 122.23(11)
C8 N5 H5A 121.5(11)
C5 N5 H5A 116.2(11)
C6 N6 H6A 121.4(13)
C6 N6 H6B 119.1(12)
H6A N6 H6B 119.2(17)
C9 N7 S1 119.20(9)
O1 C1 N1 123.00(12)
O1 C1 N2 121.30(12)
N1 C1 N2 115.70(11)
N3 C2 N2 120.72(12)
N3 C2 C3 123.01(12)
N2 C2 C3 116.27(11)
C4 C3 F1 123.10(12)
C4 C3 C2 120.60(12)
F1 C3 C2 116.30(11)
C3 C4 N1 120.13(12)
C3 C4 H4 119.9
N1 C4 H4 119.9
O2 C5 N4 121.22(12)
O2 C5 N5 119.44(11)
N4 C5 N5 119.33(11)
N6 C6 N4 119.99(12)
N6 C6 C7 120.10(12)
N4 C6 C7 119.89(11)
C8 C7 F2 122.56(12)
C8 C7 C6 119.80(12)
F2 C7 C6 117.60(11)
C7 C8 N5 118.58(12)
C7 C8 H8 120.7
N5 C8 H8 120.7
O4 C9 N7 119.91(12)
O4 C9 C10 119.76(11)
N7 C9 C10 120.15(12)
C11 C10 C9 122.01(12)
C11 C10 H10 119.0
C9 C10 H10 119.0
C10 C11 O3 122.01(11)
C10 C11 C12 127.13(12)
O3 C11 C12 110.75(11)
C11 C12 H12A 109.5
C11 C12 H12B 109.5
H12A C12 H12B 109.5
C11 C12 H12C 109.5
H12A C12 H12C 109.5
H12B C12 H12C 109.5

loop_
_geom_bond_atom_site_label_1
_geom_bond_atom_site_label_2
_geom_bond_distance
S1 O6 1.4282(10)
S1 O5 1.4332(11)
S1 N7 1.5637(12)
S1 O3 1.6229(10)
F1 C3 1.3423(14)
F2 C7 1.3455(15)
O1 C1 1.2222(16)
O2 C5 1.2516(15)
O3 C11 1.3839(15)
O4 C9 1.2466(16)
N1 C4 1.3625(17)
N1 C1 1.3630(17)
N1 H1A 0.907(18)
N2 C2 1.3491(17)
N2 C1 1.3871(17)
N2 H2A 0.866(18)
N3 C2 1.3065(17)
N3 H3A 0.8800
N3 H3B 0.8800
N4 C6 1.3394(16)
N4 C5 1.3571(16)
N5 C8 1.3622(17)
N5 C5 1.3674(17)
N5 H5A 0.874(18)
N6 C6 1.3201(17)
N6 H6A 0.796(18)
N6 H6B 0.843(19)
N7 C9 1.3561(17)
C2 C3 1.4204(19)
C3 C4 1.3409(19)
C4 H4 0.9500
C6 C7 1.4257(18)
C7 C8 1.3393(19)
C8 H8 0.9500
C9 C10 1.4687(17)
C10 C11 1.3319(19)
C10 H10 0.9500
C11 C12 1.4855(18)
C12 H12A 0.9800
C12 H12B 0.9800
C12 H12C 0.9800

loop_
_geom_hbond_atom_site_label_D
_geom_hbond_atom_site_label_H
_geom_hbond_atom_site_label_A
_geom_hbond_distance_DH
_geom_hbond_distance_HA
_geom_hbond_distance_DA
_geom_hbond_angle_DHA
_geom_hbond_site_symmetry_A
N6 H6B O1 0.843(19) 1.990(19) 2.8322(15) 176.0(17) 1_554
N6 H6A O6 0.796(18) 2.044(19) 2.8174(15) 163.9(17) .
N5 H5A O2 0.874(18) 1.906(19) 2.7788(15) 176.9(16) 2_775
N3 H3B O5 0.88 2.31 2.9284(15) 127.8 1_565
N3 H3A O2 0.88 1.91 2.7834(15) 175.6 1_556
N2 H2A N4 0.866(18) 1.922(19) 2.7885(16) 178.3(16) 1_556
N1 H1A N7 0.907(18) 2.690(17) 3.2726(16) 122.9(12) .
N1 H1A O4 0.907(18) 1.781(18) 2.6879(14) 179.1(16) .
